data_4111704
loop_
_publ_author_name
'Javier Vela'
'Jeremy M. Smith'
'Ying Yu'
'Nicole A. Ketterer'
'Christine J. Flaschenriem'
'Rene J. Lachicotte'
'Patrick L. Holland'

_publ_section_title
;
 Synthesis and Reactivity of Low-Coordinate Iron(II) Fluoride Complexes
 and Their Use in the Catalytic Hydrodefluorination of Fluorocarbons
;
_journal_name_full 'Journal of the American Chemical Society'
_journal_page_first 7857
_journal_page_last 7870
_journal_paper_doi 10.1021/ja042672l
_journal_volume 127
_journal_year 2005
_chemical_formula_moiety 'C58 H82 F2 Fe2 N4'
_chemical_formula_sum 'C58 H82 F2 Fe2 N4'
_chemical_formula_weight 984.98
_chemical_name_common 1(2)
_chemical_name_systematic
; 
 ? 
;
_space_group_IT_number 15
_symmetry_cell_setting monoclinic
_symmetry_space_group_name_Hall '-C 2yc'
_symmetry_space_group_name_H-M 'C 1 2/c 1'
_atom_sites_solution_hydrogens geom
_atom_sites_solution_primary direct
_atom_sites_solution_secondary difmap
_audit_creation_method SHELXL-97
_cell_angle_alpha 90.00
_cell_angle_beta 91.1460(10)
_cell_angle_gamma 90.00
_cell_formula_units_Z 4
_cell_length_a 15.2552(10)
_cell_length_b 16.7611(11)
_cell_length_c 21.8794(14)
_cell_measurement_reflns_used 4806
_cell_measurement_temperature 193(2)
_cell_measurement_theta_max 28.266
_cell_measurement_theta_min 2.604
_cell_volume 5593.3(6)
_computing_cell_refinement 'Bruker SMART'
_computing_data_collection 'Bruker SMART'
_computing_data_reduction 'Bruker SAINT'
_computing_molecular_graphics 'Bruker SHELXTL'
_computing_publication_material 'Bruker SHELXTL'
_computing_structure_refinement 'SHELXL-97 (Sheldrick, 1997)'
_computing_structure_solution 'SHELXS-97 (Sheldrick, 1990)'
_diffrn_ambient_temperature 193(2)
_diffrn_measured_fraction_theta_full 0.959
_diffrn_measured_fraction_theta_max 0.959
_diffrn_measurement_device_type 'CCD area detector'
_diffrn_measurement_method 'omega scans'
_diffrn_radiation_monochromator graphite
_diffrn_radiation_source 'fine-focus sealed tube'
_diffrn_radiation_type MoK\a
_diffrn_radiation_wavelength 0.71073
_diffrn_reflns_av_R_equivalents 0.0277
_diffrn_reflns_av_sigmaI/netI 0.0453
_diffrn_reflns_limit_h_max 20
_diffrn_reflns_limit_h_min -19
_diffrn_reflns_limit_k_max 17
_diffrn_reflns_limit_k_min -22
_diffrn_reflns_limit_l_max 29
_diffrn_reflns_limit_l_min -18
_diffrn_reflns_number 17262
_diffrn_reflns_theta_full 28.26
_diffrn_reflns_theta_max 28.26
_diffrn_reflns_theta_min 1.81
_exptl_absorpt_coefficient_mu 0.563
_exptl_absorpt_correction_T_max 0.928
_exptl_absorpt_correction_T_min 0.819
_exptl_absorpt_correction_type empirical
_exptl_absorpt_process_details SADABS
_exptl_crystal_colour Green
_exptl_crystal_density_diffrn 1.170
_exptl_crystal_description Block
_exptl_crystal_F_000 2112
_exptl_crystal_size_max 0.24
_exptl_crystal_size_mid 0.16
_exptl_crystal_size_min 0.08
_refine_diff_density_max 0.391
_refine_diff_density_min -0.425
_refine_diff_density_rms 0.052
_refine_ls_extinction_method none
_refine_ls_goodness_of_fit_ref 1.076
_refine_ls_hydrogen_treatment constr
_refine_ls_matrix_type full
_refine_ls_number_parameters 309
_refine_ls_number_reflns 6647
_refine_ls_number_restraints 0
_refine_ls_restrained_S_all 1.076
_refine_ls_R_factor_all 0.0816
_refine_ls_R_factor_gt 0.0543
_refine_ls_shift/su_max 0.003
_refine_ls_shift/su_mean 0.000
_refine_ls_structure_factor_coef Fsqd
_refine_ls_weighting_details 'calc w=1/[\s^2^(Fo^2^)+(0.0447P)^2^+5.3239P] where P=(Fo^2^+2Fc^2^)/3'
_refine_ls_weighting_scheme calc
_refine_ls_wR_factor_gt 0.1057
_refine_ls_wR_factor_ref 0.1134
_reflns_number_gt 5130
_reflns_number_total 6647
_reflns_threshold_expression >2sigma(I)
_cod_data_source_file ja042672lsi20041206_123821_01.cif
_cod_data_source_block 1(2)
_cod_database_code 4111704

loop_
_symmetry_equiv_pos_as_xyz
'x, y, z'
'-x, y, -z+1/2'
'x+1/2, y+1/2, z'
'-x+1/2, y+1/2, -z+1/2'
'-x, -y, -z'
'x, -y, z-1/2'
'-x+1/2, -y+1/2, -z'
'x+1/2, -y+1/2, z-1/2'

loop_
_atom_site_label
_atom_site_type_symbol
_atom_site_fract_x
_atom_site_fract_y
_atom_site_fract_z
_atom_site_U_iso_or_equiv
_atom_site_adp_type
_atom_site_occupancy
_atom_site_symmetry_multiplicity
_atom_site_calc_flag
_atom_site_refinement_flags
Fe1 Fe 0.56325(2) 0.243601(17) 0.695928(14) 0.02462(10) Uani 1 1 d .
F1 F 0.5000 0.16971(13) 0.7500 0.0639(7) Uani 1 2 d S
F2 F 0.5000 0.31734(11) 0.7500 0.0528(6) Uani 1 2 d S
N11 N 0.68426(11) 0.19639(10) 0.68945(8) 0.0256(4) Uani 1 1 d .
N21 N 0.56929(11) 0.29796(10) 0.61432(8) 0.0246(4) Uani 1 1 d .
C11 C 0.83701(15) 0.19154(16) 0.65287(12) 0.0411(6) Uani 1 1 d .
H11A H 0.8369 0.1374 0.6698 0.062 Uiso 1 1 calc R
H11B H 0.8747 0.2259 0.6784 0.062 Uiso 1 1 calc R
H11C H 0.8593 0.1901 0.6112 0.062 Uiso 1 1 calc R
C21 C 0.74420(14) 0.22440(13) 0.65171(11) 0.0290(5) Uani 1 1 d .
C31 C 0.72622(14) 0.28316(14) 0.60760(11) 0.0314(5) Uani 1 1 d .
H31A H 0.7761 0.3050 0.5883 0.038 Uiso 1 1 calc R
C41 C 0.64522(14) 0.31434(13) 0.58784(10) 0.0289(5) Uani 1 1 d .
C51 C 0.64728(16) 0.36682(17) 0.53157(12) 0.0426(6) Uani 1 1 d .
H51A H 0.6256 0.4201 0.5417 0.064 Uiso 1 1 calc R
H51B H 0.6100 0.3435 0.4993 0.064 Uiso 1 1 calc R
H51C H 0.7076 0.3708 0.5173 0.064 Uiso 1 1 calc R
C12 C 0.70568(14) 0.13113(13) 0.72980(10) 0.0291(5) Uani 1 1 d .
C22 C 0.67090(15) 0.05514(14) 0.71604(12) 0.0343(5) Uani 1 1 d .
C32 C 0.68967(18) -0.00696(15) 0.75648(14) 0.0469(7) Uani 1 1 d .
H32A H 0.6680 -0.0589 0.7476 0.056 Uiso 1 1 calc R
C42 C 0.73900(19) 0.00520(16) 0.80917(14) 0.0498(7) Uani 1 1 d .
H42A H 0.7511 -0.0381 0.8360 0.060 Uiso 1 1 calc R
C52 C 0.77080(17) 0.08050(16) 0.82286(12) 0.0419(6) Uani 1 1 d .
H52A H 0.8041 0.0885 0.8595 0.050 Uiso 1 1 calc R
C62 C 0.75482(15) 0.14491(13) 0.78370(11) 0.0314(5) Uani 1 1 d .
C72 C 0.61554(17) 0.04187(15) 0.65808(12) 0.0404(6) Uani 1 1 d .
H72A H 0.5840 0.0930 0.6492 0.048 Uiso 1 1 calc R
C82 C 0.6724(2) 0.0247(2) 0.60362(15) 0.0710(10) Uani 1 1 d .
H82A H 0.7144 0.0683 0.5985 0.106 Uiso 1 1 calc R
H82B H 0.6353 0.0201 0.5667 0.106 Uiso 1 1 calc R
H82C H 0.7042 -0.0254 0.6104 0.106 Uiso 1 1 calc R
C92 C 0.5457(2) -0.0226(2) 0.66480(18) 0.0787(11) Uani 1 1 d .
H92A H 0.5074 -0.0231 0.6283 0.118 Uiso 1 1 calc R
H92B H 0.5108 -0.0113 0.7009 0.118 Uiso 1 1 calc R
H92C H 0.5742 -0.0747 0.6695 0.118 Uiso 1 1 calc R
C102 C 0.78829(16) 0.22759(14) 0.80085(11) 0.0368(6) Uani 1 1 d .
H10A H 0.7832 0.2620 0.7636 0.044 Uiso 1 1 calc R
C112 C 0.88456(19) 0.22735(17) 0.82187(15) 0.0537(8) Uani 1 1 d .
H11D H 0.9044 0.2823 0.8285 0.081 Uiso 1 1 calc R
H11E H 0.9202 0.2023 0.7904 0.081 Uiso 1 1 calc R
H11F H 0.8907 0.1972 0.8601 0.081 Uiso 1 1 calc R
C122 C 0.7312(2) 0.26421(19) 0.84991(15) 0.0615(9) Uani 1 1 d .
H12A H 0.6707 0.2688 0.8343 0.092 Uiso 1 1 calc R
H12B H 0.7536 0.3173 0.8606 0.092 Uiso 1 1 calc R
H12C H 0.7326 0.2301 0.8863 0.092 Uiso 1 1 calc R
C13 C 0.48952(14) 0.31877(13) 0.58094(10) 0.0263(5) Uani 1 1 d .
C23 C 0.45316(15) 0.26151(14) 0.54050(10) 0.0322(5) Uani 1 1 d .
C33 C 0.37876(16) 0.28213(16) 0.50603(12) 0.0392(6) Uani 1 1 d .
H33A H 0.3539 0.2445 0.4782 0.047 Uiso 1 1 calc R
C43 C 0.34064(16) 0.35641(16) 0.51173(12) 0.0394(6) Uani 1 1 d .
H43A H 0.2907 0.3701 0.4873 0.047 Uiso 1 1 calc R
C53 C 0.37513(15) 0.41062(15) 0.55289(11) 0.0358(6) Uani 1 1 d .
H53A H 0.3479 0.4613 0.5569 0.043 Uiso 1 1 calc R
C63 C 0.44917(14) 0.39301(13) 0.58897(10) 0.0288(5) Uani 1 1 d .
C73 C 0.49324(17) 0.17867(15) 0.53328(12) 0.0405(6) Uani 1 1 d .
H73A H 0.5411 0.1733 0.5649 0.049 Uiso 1 1 calc R
C83 C 0.4279(2) 0.11315(19) 0.5444(2) 0.0810(12) Uani 1 1 d .
H83A H 0.4039 0.1192 0.5854 0.122 Uiso 1 1 calc R
H83B H 0.4570 0.0612 0.5413 0.122 Uiso 1 1 calc R
H83C H 0.3802 0.1164 0.5138 0.122 Uiso 1 1 calc R
C93 C 0.5345(3) 0.1688(2) 0.47140(17) 0.0883(13) Uani 1 1 d .
H93A H 0.5798 0.2096 0.4662 0.132 Uiso 1 1 calc R
H93B H 0.4894 0.1746 0.4392 0.132 Uiso 1 1 calc R
H93C H 0.5611 0.1157 0.4687 0.132 Uiso 1 1 calc R
C103 C 0.48224(16) 0.45441(14) 0.63516(12) 0.0369(6) Uani 1 1 d .
H10B H 0.5366 0.4329 0.6554 0.044 Uiso 1 1 calc R
C113 C 0.41376(19) 0.46844(16) 0.68462(13) 0.0476(7) Uani 1 1 d .
H11G H 0.4024 0.4182 0.7060 0.071 Uiso 1 1 calc R
H11H H 0.3592 0.4879 0.6655 0.071 Uiso 1 1 calc R
H11I H 0.4360 0.5081 0.7139 0.071 Uiso 1 1 calc R
C123 C 0.5052(2) 0.53353(16) 0.60451(16) 0.0564(8) Uani 1 1 d .
H12D H 0.5491 0.5242 0.5732 0.085 Uiso 1 1 calc R
H12E H 0.5290 0.5706 0.6353 0.085 Uiso 1 1 calc R
H12F H 0.4523 0.5565 0.5854 0.085 Uiso 1 1 calc R

loop_
_atom_site_aniso_label
_atom_site_aniso_U_11
_atom_site_aniso_U_22
_atom_site_aniso_U_33
_atom_site_aniso_U_23
_atom_site_aniso_U_13
_atom_site_aniso_U_12
Fe1 0.02377(15) 0.02804(17) 0.02217(16) 0.00217(14) 0.00327(11) 0.00292(13)
F1 0.0807(17) 0.0352(12) 0.0776(18) 0.000 0.0464(14) 0.000
F2 0.0831(16) 0.0266(10) 0.0502(13) 0.000 0.0407(12) 0.000
N11 0.0252(9) 0.0275(9) 0.0241(9) 0.0003(8) 0.0011(7) 0.0053(7)
N21 0.0226(9) 0.0295(10) 0.0219(9) 0.0007(8) 0.0013(7) 0.0023(7)
C11 0.0303(13) 0.0531(16) 0.0403(15) 0.0069(12) 0.0068(11) 0.0125(11)
C21 0.0259(11) 0.0322(12) 0.0291(12) -0.0024(9) 0.0020(9) 0.0049(9)
C31 0.0236(11) 0.0399(13) 0.0310(12) 0.0054(10) 0.0062(9) 0.0021(9)
C41 0.0291(12) 0.0331(12) 0.0246(11) 0.0007(9) 0.0026(9) 0.0018(9)
C51 0.0352(14) 0.0585(17) 0.0344(14) 0.0185(12) 0.0075(11) 0.0063(12)
C12 0.0274(11) 0.0301(11) 0.0300(12) 0.0012(10) 0.0037(10) 0.0085(9)
C22 0.0326(13) 0.0312(12) 0.0393(14) 0.0002(11) 0.0014(11) 0.0053(10)
C32 0.0475(16) 0.0300(13) 0.0631(19) 0.0078(13) -0.0002(14) 0.0020(11)
C42 0.0549(17) 0.0411(15) 0.0531(18) 0.0203(13) -0.0053(14) 0.0044(13)
C52 0.0417(15) 0.0496(16) 0.0341(14) 0.0092(12) -0.0050(12) 0.0039(12)
C62 0.0304(12) 0.0349(12) 0.0290(12) 0.0039(10) 0.0021(10) 0.0064(10)
C72 0.0413(14) 0.0343(13) 0.0455(16) -0.0082(12) -0.0032(12) 0.0043(11)
C82 0.061(2) 0.103(3) 0.0482(19) -0.0252(19) -0.0024(16) 0.0099(19)
C92 0.083(3) 0.076(2) 0.076(3) 0.000(2) -0.020(2) -0.033(2)
C102 0.0435(14) 0.0367(13) 0.0298(13) -0.0017(10) -0.0056(11) 0.0057(11)
C112 0.0515(17) 0.0499(17) 0.0591(19) -0.0013(14) -0.0139(15) -0.0026(13)
C122 0.070(2) 0.059(2) 0.0551(19) -0.0173(15) 0.0058(16) 0.0128(16)
C13 0.0248(11) 0.0342(12) 0.0199(11) 0.0028(9) 0.0028(9) 0.0011(9)
C23 0.0319(12) 0.0402(13) 0.0244(11) 0.0007(10) 0.0001(9) 0.0001(10)
C33 0.0364(13) 0.0511(15) 0.0297(13) -0.0016(11) -0.0054(11) -0.0036(11)
C43 0.0280(12) 0.0569(17) 0.0331(14) 0.0082(12) -0.0077(10) 0.0020(11)
C53 0.0293(12) 0.0414(14) 0.0366(14) 0.0092(11) 0.0012(11) 0.0061(10)
C63 0.0252(11) 0.0342(12) 0.0270(12) 0.0052(10) 0.0008(9) 0.0009(9)
C73 0.0419(14) 0.0437(15) 0.0355(14) -0.0104(12) -0.0088(12) 0.0038(11)
C83 0.067(2) 0.0455(19) 0.131(4) -0.001(2) 0.012(2) 0.0009(16)
C93 0.121(3) 0.077(2) 0.068(2) -0.011(2) 0.039(2) 0.029(2)
C103 0.0315(13) 0.0338(13) 0.0450(15) -0.0020(11) -0.0074(11) 0.0051(10)
C113 0.0549(17) 0.0470(16) 0.0406(16) -0.0082(13) -0.0041(13) 0.0131(13)
C123 0.0508(17) 0.0380(15) 0.081(2) 0.0002(15) 0.0046(16) -0.0037(13)

loop_
_atom_type_symbol
_atom_type_description
_atom_type_scat_dispersion_real
_atom_type_scat_dispersion_imag
_atom_type_scat_source
C C 0.0033 0.0016 'International Tables Vol C Tables 4.2.6.8 and 6.1.1.4'
H H 0.0000 0.0000 'International Tables Vol C Tables 4.2.6.8 and 6.1.1.4'
N N 0.0061 0.0033 'International Tables Vol C Tables 4.2.6.8 and 6.1.1.4'
F F 0.0171 0.0103 'International Tables Vol C Tables 4.2.6.8 and 6.1.1.4'
Fe Fe 0.3463 0.8444 'International Tables Vol C Tables 4.2.6.8 and 6.1.1.4'

loop_
_geom_angle_atom_site_label_1
_geom_angle_atom_site_label_2
_geom_angle_atom_site_label_3
_geom_angle
_geom_angle_site_symmetry_1
_geom_angle_site_symmetry_3
F2 Fe1 F1 77.50(7) . .
F2 Fe1 N21 106.28(6) . .
F1 Fe1 N21 147.96(5) . .
F2 Fe1 N11 138.28(5) . .
F1 Fe1 N11 104.75(6) . .
N21 Fe1 N11 93.28(7) . .
F2 Fe1 Fe1 38.72(4) . 2_656
F1 Fe1 Fe1 38.78(5) . 2_656
N21 Fe1 Fe1 136.29(5) . 2_656
N11 Fe1 Fe1 129.94(5) . 2_656
Fe1 F1 Fe1 102.44(10) 2_656 .
Fe1 F2 Fe1 102.56(9) . 2_656
C21 N11 C12 119.92(18) . .
C21 N11 Fe1 123.16(15) . .
C12 N11 Fe1 116.88(14) . .
C41 N21 C13 117.33(18) . .
C41 N21 Fe1 122.36(14) . .
C13 N21 Fe1 120.28(13) . .
N11 C21 C31 123.2(2) . .
N11 C21 C11 120.9(2) . .
C31 C21 C11 115.8(2) . .
C21 C31 C41 129.3(2) . .
N21 C41 C31 123.8(2) . .
N21 C41 C51 120.3(2) . .
C31 C41 C51 115.8(2) . .
C62 C12 C22 121.4(2) . .
C62 C12 N11 120.1(2) . .
C22 C12 N11 118.4(2) . .
C32 C22 C12 117.9(2) . .
C32 C22 C72 121.5(2) . .
C12 C22 C72 120.6(2) . .
C42 C32 C22 121.5(2) . .
C32 C42 C52 119.9(2) . .
C42 C52 C62 121.1(2) . .
C52 C62 C12 118.2(2) . .
C52 C62 C102 120.0(2) . .
C12 C62 C102 121.9(2) . .
C82 C72 C22 111.4(2) . .
C82 C72 C92 110.6(3) . .
C22 C72 C92 113.5(2) . .
C62 C102 C122 110.3(2) . .
C62 C102 C112 112.8(2) . .
C122 C102 C112 110.4(2) . .
C63 C13 C23 121.0(2) . .
C63 C13 N21 121.14(19) . .
C23 C13 N21 117.89(19) . .
C33 C23 C13 118.4(2) . .
C33 C23 C73 119.5(2) . .
C13 C23 C73 122.0(2) . .
C43 C33 C23 121.0(2) . .
C53 C43 C33 119.9(2) . .
C43 C53 C63 121.6(2) . .
C53 C63 C13 118.0(2) . .
C53 C63 C103 119.1(2) . .
C13 C63 C103 122.9(2) . .
C83 C73 C93 110.7(3) . .
C83 C73 C23 112.2(2) . .
C93 C73 C23 111.5(2) . .
C63 C103 C123 111.8(2) . .
C63 C103 C113 110.5(2) . .
C123 C103 C113 109.9(2) . .

loop_
_geom_bond_atom_site_label_1
_geom_bond_atom_site_label_2
_geom_bond_distance
_geom_bond_site_symmetry_2
Fe1 F2 1.9758(12) .
Fe1 F1 1.9775(14) .
Fe1 N21 2.0083(18) .
Fe1 N11 2.0161(17) .
Fe1 Fe1 3.0831(6) 2_656
F1 Fe1 1.9775(14) 2_656
F2 Fe1 1.9758(12) 2_656
N11 C21 1.330(3) .
N11 C12 1.439(3) .
N21 C41 1.334(3) .
N21 C13 1.449(3) .
C11 C21 1.519(3) .
C21 C31 1.402(3) .
C31 C41 1.402(3) .
C41 C51 1.514(3) .
C12 C62 1.404(3) .
C12 C22 1.410(3) .
C22 C32 1.392(3) .
C22 C72 1.526(4) .
C32 C42 1.379(4) .
C42 C52 1.383(4) .
C52 C62 1.397(3) .
C62 C102 1.521(3) .
C72 C82 1.515(4) .
C72 C92 1.526(4) .
C102 C122 1.525(4) .
C102 C112 1.530(4) .
C13 C63 1.401(3) .
C13 C23 1.411(3) .
C23 C33 1.394(3) .
C23 C73 1.527(3) .
C33 C43 1.381(4) .
C43 C53 1.376(3) .
C53 C63 1.397(3) .
C63 C103 1.521(3) .
C73 C83 1.507(4) .
C73 C93 1.514(4) .
C103 C123 1.530(4) .
C103 C113 1.537(4) .
